data_2312461
loop_
_publ_author_name
'Kennedy, Alan R.'
'Kirkhouse, Jennifer B. A.'
'McCarney, Karen M.'
'Puissegur, Olivier'

_publ_section_title
;
 Isostructural behaviour in ammonium and potassium salt forms of
 sulfonated azo dyes.
;
_journal_coeditor_code DG3051
_journal_issue 'Pt 3'
_journal_name_full 'Acta crystallographica. Section C, Structural chemistry'
_journal_page_first 66
_journal_page_last 79
_journal_paper_doi 10.1107/S2053229624001293
_journal_volume 80
_journal_year 2024
_chemical_formula_iupac 'N H4 +, C12 H9 N2 O4 S -'
_chemical_formula_moiety 'N H4 +, C12 H9 N2 O4 S -'
_chemical_formula_sum 'C12 H13 N3 O4 S'
_chemical_formula_weight 295.31
_chemical_name_systematic
;
Ammonium 4-[2-(4-hydroxyphenyl)diazen-1-yl]benzenesulfonate
;
_space_group_crystal_system monoclinic
_space_group_IT_number 4
_space_group_name_Hall 'P 2yb'
_space_group_name_H-M_alt 'P 1 21 1'
_atom_sites_solution_hydrogens mixed
_audit_creation_method SHELXL-2018/3
_cell_angle_alpha 90
_cell_angle_beta 93.3540(10)
_cell_angle_gamma 90
_cell_formula_units_Z 2
_cell_length_a 5.81630(10)
_cell_length_b 6.92180(10)
_cell_length_c 15.6295(2)
_cell_measurement_reflns_used 12251
_cell_measurement_temperature 100(2)
_cell_measurement_theta_max 71.3830
_cell_measurement_theta_min 2.8110
_cell_volume 628.154(16)
_computing_cell_refinement
;
<i>CrysAlis PRO</i> (Rigaku OD, 2019)
;
_computing_data_collection
;
<i>CrysAlis PRO</i> (Rigaku OD, 2019)
;
_computing_data_reduction
;
<i>CrysAlis PRO</i> (Rigaku OD, 2019)
;
_computing_publication_material
;
SHELXL2018 in WinGX (Farrugia, 2012)
;
_computing_structure_refinement
;
SHELXL2018 (Sheldrick, 2015<i>b</i>)
;
_computing_structure_solution
;
SHELXT (Sheldrick, 2015<i>a</i>)
;
_diffrn_ambient_temperature 100(2)
_diffrn_measured_fraction_theta_full 0.998
_diffrn_measured_fraction_theta_max 0.989
_diffrn_measurement_device_type 'Rigaku Synergy-i'
_diffrn_measurement_method 'omega scans'
_diffrn_radiation_type CuK\a
_diffrn_radiation_wavelength 1.54184
_diffrn_reflns_av_R_equivalents 0.0544
_diffrn_reflns_av_unetI/netI 0.0233
_diffrn_reflns_limit_h_max 7
_diffrn_reflns_limit_h_min -7
_diffrn_reflns_limit_k_max 8
_diffrn_reflns_limit_k_min -8
_diffrn_reflns_limit_l_max 19
_diffrn_reflns_limit_l_min -18
_diffrn_reflns_number 10144
_diffrn_reflns_theta_full 70.000
_diffrn_reflns_theta_max 71.816
_diffrn_reflns_theta_min 2.832
_diffrn_source 'microsource tube'
_diffrn_standards_decay_% 0
_diffrn_standards_interval_count 0
_diffrn_standards_number 0
_exptl_absorpt_coefficient_mu 2.481
_exptl_absorpt_correction_T_max 1.00000
_exptl_absorpt_correction_T_min 0.85863
_exptl_absorpt_correction_type multi-scan
_exptl_absorpt_process_details
;
(<i>CrysAlis PRO</i>; Rigaku OD, 2019)
;
_exptl_crystal_colour yellow
_exptl_crystal_density_diffrn 1.561
_exptl_crystal_description 'broken tablet'
_exptl_crystal_F_000 308
_exptl_crystal_size_max 0.22
_exptl_crystal_size_mid 0.12
_exptl_crystal_size_min 0.06
_refine_diff_density_max 0.263
_refine_diff_density_min -0.334
_refine_ls_abs_structure_details
;
 Refined as an inversion twin.
;
_refine_ls_abs_structure_Flack 0.00(2)
_refine_ls_extinction_coef 0.0059(10)
_refine_ls_extinction_expression Fc^*^=kFc[1+0.001xFc^2^\l^3^/sin(2\q)]^-1/4^
_refine_ls_extinction_method
;
SHELXL2018 (Sheldrick, 2015<i>b</i>)
;
_refine_ls_goodness_of_fit_ref 1.084
_refine_ls_hydrogen_treatment mixed
_refine_ls_matrix_type full
_refine_ls_number_parameters 203
_refine_ls_number_reflns 2345
_refine_ls_number_restraints 1
_refine_ls_restrained_S_all 1.083
_refine_ls_R_factor_all 0.0293
_refine_ls_R_factor_gt 0.0289
_refine_ls_shift/su_max 0.000
_refine_ls_shift/su_mean 0.000
_refine_ls_structure_factor_coef Fsqd
_refine_ls_weighting_details 'w=1/[\s^2^(Fo^2^)+(0.0492P)^2^+0.3416P] where P=(Fo^2^+2Fc^2^)/3'
_refine_ls_weighting_scheme calc
_refine_ls_wR_factor_gt 0.0791
_refine_ls_wR_factor_ref 0.0837
_reflns_number_gt 2336
_reflns_number_total 2345
_reflns_threshold_expression 'I > 2\s(I)'
_cod_data_source_file dg3051.cif
_cod_data_source_block NH41
_cod_original_sg_symbol_H-M 'P 21'
_cod_database_code 2312461
_shelx_space_group_comment
;
The symmetry employed for this shelxl refinement is uniquely defined
by the following loop, which should always be used as a source of
symmetry information in preference to the above space-group names.
They are only intended as comments.
;

loop_
_space_group_symop_operation_xyz
'x, y, z'
'-x, y+1/2, -z'

loop_
_atom_site_type_symbol
_atom_site_label
_atom_site_fract_x
_atom_site_fract_y
_atom_site_fract_z
_atom_site_U_iso_or_equiv
_atom_site_adp_type
_atom_site_calc_flag
_atom_site_occupancy
_atom_site_disorder_assembly
_atom_site_disorder_group
S S1 0.35361(10) 0.29158(10) 0.12661(3) 0.0123(2) Uani d 1 . .
O O1 0.4130(4) 0.4665(3) 0.08089(13) 0.0173(5) Uani d 1 . .
O O2 0.4932(4) 0.1276(3) 0.10136(13) 0.0182(5) Uani d 1 . .
O O3 0.1084(3) 0.2481(4) 0.12008(12) 0.0230(6) Uani d 1 . .
O O4 1.1582(3) 0.3583(3) 0.85733(13) 0.0162(5) Uani d 1 . .
N N1 0.6429(4) 0.3448(4) 0.49689(15) 0.0138(5) Uani d 1 . .
N N2 0.8571(4) 0.3609(4) 0.51273(15) 0.0138(5) Uani d 1 . .
N N3 -0.2044(4) 0.3231(4) -0.01967(16) 0.0159(6) Uani d 1 . .
C C1 0.4303(5) 0.3311(4) 0.23627(17) 0.0134(6) Uani d 1 . .
C C2 0.2832(4) 0.2720(5) 0.29837(16) 0.0127(5) Uani d 1 . .
H H2 0.134187 0.223460 0.282173 0.015 Uiso calc 1 . .
C C3 0.3571(4) 0.2850(5) 0.38439(15) 0.0127(5) Uani d 1 . .
H H3 0.256899 0.248354 0.427438 0.015 Uiso calc 1 . .
C C4 0.5780(5) 0.3516(4) 0.40746(18) 0.0130(6) Uani d 1 . .
C C5 0.7218(5) 0.4191(4) 0.34458(17) 0.0126(6) Uani d 1 . .
H H5 0.868874 0.471605 0.360730 0.015 Uiso calc 1 . .
C C6 0.6473(5) 0.4084(4) 0.25935(18) 0.0130(6) Uani d 1 . .
H H6 0.743184 0.453318 0.216382 0.016 Uiso calc 1 . .
C C7 0.9258(5) 0.3512(4) 0.60152(17) 0.0123(6) Uani d 1 . .
C C8 1.1468(5) 0.4181(4) 0.62395(17) 0.0132(6) Uani d 1 . .
H H8 1.243125 0.460308 0.580605 0.016 Uiso calc 1 . .
C C9 1.2272(5) 0.4236(4) 0.70920(17) 0.0135(6) Uani d 1 . .
H H9 1.376389 0.472961 0.724518 0.016 Uiso calc 1 . .
C C10 1.0875(5) 0.3560(4) 0.77230(17) 0.0127(6) Uani d 1 . .
C C11 0.8704(4) 0.2800(5) 0.74958(16) 0.0142(5) Uani d 1 . .
H H11 0.778425 0.229619 0.792613 0.017 Uiso calc 1 . .
C C12 0.7882(4) 0.2777(5) 0.66469(16) 0.0139(5) Uani d 1 . .
H H12 0.639877 0.226653 0.649335 0.017 Uiso calc 1 . .
H H1H 1.268(8) 0.444(8) 0.861(3) 0.037(12) Uiso d 1 . .
H H1N -0.260(7) 0.214(7) -0.038(2) 0.018(9) Uiso d 1 . .
H H2N -0.114(7) 0.362(6) -0.060(3) 0.025(10) Uiso d 1 . .
H H3N -0.122(8) 0.301(8) 0.027(3) 0.043(12) Uiso d 1 . .
H H4N -0.312(9) 0.414(8) -0.008(3) 0.051(14) Uiso d 1 . .

loop_
_atom_site_aniso_label
_atom_site_aniso_U_11
_atom_site_aniso_U_22
_atom_site_aniso_U_33
_atom_site_aniso_U_12
_atom_site_aniso_U_13
_atom_site_aniso_U_23
S1 0.0123(3) 0.0150(3) 0.0093(3) 0.0001(3) -0.0010(2) 0.0009(3)
O1 0.0233(10) 0.0151(11) 0.0137(9) 0.0022(9) 0.0038(8) 0.0041(8)
O2 0.0259(11) 0.0153(11) 0.0131(10) 0.0039(9) -0.0018(8) -0.0026(8)
O3 0.0152(10) 0.0391(16) 0.0142(9) -0.0059(10) -0.0029(7) 0.0036(10)
O4 0.0157(10) 0.0205(11) 0.0121(9) -0.0028(9) -0.0014(7) -0.0014(8)
N1 0.0132(11) 0.0146(13) 0.0133(11) -0.0003(9) -0.0003(9) -0.0014(9)
N2 0.0137(11) 0.0146(11) 0.0130(11) -0.0006(10) -0.0003(9) -0.0005(9)
N3 0.0156(11) 0.0176(16) 0.0142(12) -0.0015(10) -0.0007(10) 0.0003(10)
C1 0.0140(12) 0.0154(16) 0.0108(12) 0.0033(10) 0.0000(9) -0.0001(10)
C2 0.0114(11) 0.0126(14) 0.0139(12) 0.0005(12) -0.0011(9) -0.0001(12)
C3 0.0139(11) 0.0117(12) 0.0128(11) 0.0023(13) 0.0034(9) 0.0006(12)
C4 0.0151(13) 0.0130(13) 0.0109(12) 0.0015(11) 0.0014(10) -0.0009(10)
C5 0.0118(12) 0.0107(14) 0.0154(13) -0.0002(11) 0.0006(10) -0.0009(11)
C6 0.0124(12) 0.0119(14) 0.0150(13) -0.0017(11) 0.0036(10) 0.0010(11)
C7 0.0130(12) 0.0127(14) 0.0112(12) 0.0012(11) 0.0002(10) -0.0019(10)
C8 0.0131(12) 0.0122(14) 0.0144(13) 0.0007(11) 0.0026(10) -0.0006(11)
C9 0.0094(12) 0.0152(15) 0.0158(13) -0.0012(11) 0.0002(10) -0.0016(12)
C10 0.0162(13) 0.0114(13) 0.0105(12) 0.0017(11) -0.0001(10) -0.0021(10)
C11 0.0144(12) 0.0151(14) 0.0135(11) -0.0001(13) 0.0025(9) 0.0008(13)
C12 0.0132(12) 0.0137(14) 0.0147(12) -0.0017(13) 0.0007(9) -0.0017(13)

loop_
_atom_type_symbol
_atom_type_description
_atom_type_scat_dispersion_real
_atom_type_scat_dispersion_imag
_atom_type_scat_source
S S 0.3331 0.5567 'International Tables Vol C Tables 4.2.6.8 and 6.1.1.4'
O O 0.0492 0.0322 'International Tables Vol C Tables 4.2.6.8 and 6.1.1.4'
N N 0.0311 0.0180 'International Tables Vol C Tables 4.2.6.8 and 6.1.1.4'
C C 0.0181 0.0091 'International Tables Vol C Tables 4.2.6.8 and 6.1.1.4'
H H 0.0000 0.0000 'International Tables Vol C Tables 4.2.6.8 and 6.1.1.4'

loop_
_geom_angle_atom_site_label_1
_geom_angle_atom_site_label_2
_geom_angle_atom_site_label_3
_geom_angle_site_symmetry_1
_geom_angle_site_symmetry_3
_geom_angle
_geom_angle_publ_flag
O3 S1 O1 . . 113.38(13) ?
O3 S1 O2 . . 112.19(14) ?
O1 S1 O2 . . 111.15(12) ?
O3 S1 C1 . . 106.90(12) ?
O1 S1 C1 . . 107.07(13) ?
O2 S1 C1 . . 105.62(12) ?
C10 O4 H1H . . 105(3) ?
N2 N1 C4 . . 113.0(2) ?
N1 N2 C7 . . 113.9(2) ?
H1N N3 H2N . . 105(4) ?
H1N N3 H3N . . 108(4) ?
H2N N3 H3N . . 109(4) ?
H1N N3 H4N . . 115(4) ?
H2N N3 H4N . . 112(4) ?
H3N N3 H4N . . 107(4) ?
C2 C1 C6 . . 121.0(2) ?
C2 C1 S1 . . 120.0(2) ?
C6 C1 S1 . . 118.8(2) ?
C3 C2 C1 . . 119.2(2) ?
C3 C2 H2 . . 120.4 ?
C1 C2 H2 . . 120.4 ?
C2 C3 C4 . . 120.0(2) ?
C2 C3 H3 . . 120.0 ?
C4 C3 H3 . . 120.0 ?
C3 C4 C5 . . 120.4(3) ?
C3 C4 N1 . . 115.5(2) ?
C5 C4 N1 . . 124.1(3) ?
C6 C5 C4 . . 119.4(3) ?
C6 C5 H5 . . 120.3 ?
C4 C5 H5 . . 120.3 ?
C5 C6 C1 . . 119.8(3) ?
C5 C6 H6 . . 120.1 ?
C1 C6 H6 . . 120.1 ?
C8 C7 C12 . . 120.0(2) ?
C8 C7 N2 . . 115.6(2) ?
C12 C7 N2 . . 124.4(2) ?
C9 C8 C7 . . 120.4(2) ?
C9 C8 H8 . . 119.8 ?
C7 C8 H8 . . 119.8 ?
C8 C9 C10 . . 119.5(3) ?
C8 C9 H9 . . 120.2 ?
C10 C9 H9 . . 120.2 ?
O4 C10 C11 . . 117.9(2) ?
O4 C10 C9 . . 121.9(3) ?
C11 C10 C9 . . 120.2(2) ?
C12 C11 C10 . . 120.4(2) ?
C12 C11 H11 . . 119.8 ?
C10 C11 H11 . . 119.8 ?
C11 C12 C7 . . 119.4(2) ?
C11 C12 H12 . . 120.3 ?
C7 C12 H12 . . 120.3 ?

loop_
_geom_bond_atom_site_label_1
_geom_bond_atom_site_label_2
_geom_bond_site_symmetry_2
_geom_bond_distance
_geom_bond_publ_flag
S1 O3 . 1.456(2) ?
S1 O1 . 1.457(2) ?
S1 O2 . 1.463(2) ?
S1 C1 . 1.767(3) ?
O4 C10 . 1.368(3) ?
O4 H1H . 0.87(5) ?
N1 N2 . 1.261(3) ?
N1 C4 . 1.427(4) ?
N2 C7 . 1.423(4) ?
N3 H1N . 0.86(4) ?
N3 H2N . 0.88(4) ?
N3 H3N . 0.86(5) ?
N3 H4N . 0.91(5) ?
C1 C2 . 1.392(4) ?
C1 C6 . 1.399(4) ?
C2 C3 . 1.390(3) ?
C2 H2 . 0.9500 ?
C3 C4 . 1.392(4) ?
C3 H3 . 0.9500 ?
C4 C5 . 1.407(4) ?
C5 C6 . 1.379(4) ?
C5 H5 . 0.9500 ?
C6 H6 . 0.9500 ?
C7 C8 . 1.392(4) ?
C7 C12 . 1.402(4) ?
C8 C9 . 1.386(4) ?
C8 H8 . 0.9500 ?
C9 C10 . 1.395(4) ?
C9 H9 . 0.9500 ?
C10 C11 . 1.394(4) ?
C11 C12 . 1.384(3) ?
C11 H11 . 0.9500 ?
C12 H12 . 0.9500 ?

loop_
_geom_hbond_atom_site_label_D
_geom_hbond_atom_site_label_H
_geom_hbond_atom_site_label_A
_geom_hbond_site_symmetry_A
_geom_hbond_distance_DH
_geom_hbond_distance_HA
_geom_hbond_distance_DA
_geom_hbond_angle_DHA
_geom_hbond_publ_flag
N3 H4N O2 2 0.91(5) 2.30(5) 2.940(4) 127(4) yes
N3 H4N O1 1_455 0.91(5) 2.21(5) 2.969(3) 141(4) yes
N3 H3N O3 . 0.86(5) 1.96(5) 2.808(3) 170(4) yes
N3 H1N O1 2_545 0.86(4) 2.03(5) 2.889(4) 176(4) yes
N3 H2N O4 1_454 0.88(4) 2.10(4) 2.946(3) 159(4) yes
O4 H1H O2 2_756 0.87(5) 1.95(5) 2.802(3) 167(4) yes

loop_
_geom_torsion_atom_site_label_1
_geom_torsion_atom_site_label_2
_geom_torsion_atom_site_label_3
_geom_torsion_atom_site_label_4
_geom_torsion_site_symmetry_1
_geom_torsion_site_symmetry_2
_geom_torsion_site_symmetry_3
_geom_torsion_site_symmetry_4
_geom_torsion
_geom_torsion_publ_flag
C4 N1 N2 C7 . . . . -179.0(2) ?
O3 S1 C1 C2 . . . . 15.9(3) ?
O1 S1 C1 C2 . . . . 137.7(2) ?
O2 S1 C1 C2 . . . . -103.8(2) ?
O3 S1 C1 C6 . . . . -169.0(2) ?
O1 S1 C1 C6 . . . . -47.2(3) ?
O2 S1 C1 C6 . . . . 71.3(3) ?
C6 C1 C2 C3 . . . . -2.0(4) ?
S1 C1 C2 C3 . . . . 173.0(2) ?
C1 C2 C3 C4 . . . . -1.7(5) ?
C2 C3 C4 C5 . . . . 4.5(5) ?
C2 C3 C4 N1 . . . . -175.2(3) ?
N2 N1 C4 C3 . . . . 163.8(3) ?
N2 N1 C4 C5 . . . . -16.0(4) ?
C3 C4 C5 C6 . . . . -3.8(4) ?
N1 C4 C5 C6 . . . . 176.0(3) ?
C4 C5 C6 C1 . . . . 0.1(4) ?
C2 C1 C6 C5 . . . . 2.8(4) ?
S1 C1 C6 C5 . . . . -172.3(2) ?
N1 N2 C7 C8 . . . . -163.7(3) ?
N1 N2 C7 C12 . . . . 17.3(4) ?
C12 C7 C8 C9 . . . . -3.9(4) ?
N2 C7 C8 C9 . . . . 177.0(3) ?
C7 C8 C9 C10 . . . . 1.9(4) ?
C8 C9 C10 O4 . . . . -179.9(3) ?
C8 C9 C10 C11 . . . . 1.3(4) ?
O4 C10 C11 C12 . . . . 178.7(3) ?
C9 C10 C11 C12 . . . . -2.4(5) ?
C10 C11 C12 C7 . . . . 0.4(5) ?
C8 C7 C12 C11 . . . . 2.7(4) ?
N2 C7 C12 C11 . . . . -178.3(3) ?
